data_7011465
loop_
_publ_author_name
'Lobbia, Giancarlo Gioia'
'Pellei, Maura'
'Pettinari, Claudio'
'Santini, Carlo'
'Skelton, Brian W.'
'Somers, Neil'
'White, Allan H.'

_publ_section_title
;
 Copper(i) coordination polymers and mononuclear copper(i) complexes
 built from poly(1,2,4-triazolyl)borate ligands and
 tri-organophosphines
;
_journal_issue 11
_journal_name_full 'Journal of the Chemical Society, Dalton Transactions'
_journal_page_first 2333
_journal_paper_doi 10.1039/B200200K
_journal_year 2002
_chemical_formula_sum 'C27.5 H28.5 B Cl1.5 Cu N9 P'
_chemical_formula_weight 643.6
_space_group_IT_number 15
_symmetry_cell_setting monoclinic
_symmetry_space_group_name_Hall '-C 2yc'
_symmetry_space_group_name_H-M 'C 1 2/c 1'
_audit_creation_date 01-09-28
_audit_creation_method Xtal3.6
_cell_angle_alpha 90.00000
_cell_angle_beta 95.611(8)
_cell_angle_gamma 90.00000
_cell_formula_units_Z 8
_cell_length_a 15.708(5)
_cell_length_b 14.299(4)
_cell_length_c 27.283(8)
_cell_measurement_reflns_used 7379
_cell_measurement_temperature 153
_cell_measurement_theta_max 19.3
_cell_measurement_theta_min 1.8
_cell_volume 6099(3)
_computing_cell_refinement 'Siemens SAINT (Siemens, 1995)'
_computing_data_collection 'Siemens SMART (Siemens, 1995)'
_computing_data_reduction xtal
_computing_molecular_graphics xtal
_computing_publication_material 'xtal BONDLA CIFIO'
_computing_structure_refinement 'xtal CRYLSQ'
_computing_structure_solution xtal
_diffrn_ambient_temperature 153
_diffrn_measurement_device_type
;
Bruker SMART CCD diffractometer
;
_diffrn_measurement_method '\w scans'
_diffrn_radiation_detector 'CCD area detector'
_diffrn_radiation_monochromator graphite
_diffrn_radiation_source 'sealed tube'
_diffrn_radiation_type 'Mo K\a'
_diffrn_radiation_wavelength .71073
_diffrn_reflns_av_R_equivalents .105
_diffrn_reflns_av_sigmaI/netI .12
_diffrn_reflns_limit_h_max 22
_diffrn_reflns_limit_h_min -22
_diffrn_reflns_limit_k_max 20
_diffrn_reflns_limit_k_min 0
_diffrn_reflns_limit_l_max 39
_diffrn_reflns_limit_l_min 0
_diffrn_reflns_number 62156
_diffrn_reflns_theta_max 31.25
_diffrn_reflns_theta_min 1.5
_diffrn_standards_decay_% 0
_exptl_absorpt_coefficient_mu .935
_exptl_absorpt_correction_T_max .83
_exptl_absorpt_correction_T_min .49
_exptl_absorpt_correction_type multi-scan
_exptl_absorpt_process_details
;
SADABS; Sheldrick, 1996
;
_exptl_crystal_colour colourless
_exptl_crystal_density_diffrn 1.402
_exptl_crystal_description prism
_exptl_crystal_F_000 2648
_exptl_crystal_size_max .35
_exptl_crystal_size_mid .25
_exptl_crystal_size_min .16
_refine_diff_density_max 1.39
_refine_diff_density_min -1.116
_refine_ls_goodness_of_fit_all 1.228
_refine_ls_goodness_of_fit_ref 1.383
_refine_ls_hydrogen_treatment noref
_refine_ls_matrix_type atomblock
_refine_ls_number_constraints 0
_refine_ls_number_parameters 375
_refine_ls_number_reflns 3583
_refine_ls_number_restraints 9
_refine_ls_R_factor_all .105
_refine_ls_R_factor_gt .075
_refine_ls_shift/su_max .04
_refine_ls_shift/su_mean .001
_refine_ls_structure_factor_coef F
_refine_ls_weighting_scheme calc
_refine_ls_wR_factor_all .084
_refine_ls_wR_factor_ref .078
_reflns_d_resolution_high .685
_reflns_d_resolution_low 13.539
_reflns_Friedel_coverage 0
_reflns_limit_h_max 22
_reflns_limit_h_min 0
_reflns_limit_k_max 20
_reflns_limit_k_min 0
_reflns_limit_l_max 39
_reflns_limit_l_min -39
_reflns_number_gt 6369
_reflns_number_total 9944
_reflns_threshold_expression 'F    > 4.00 sig(F   )'
_cod_data_source_file b200200k.txt
_cod_data_source_block cpdar2
_cod_original_sg_symbol_Hall -c_2yc
_cod_original_sg_symbol_H-M C2/c
_cod_original_formula_sum 'C27.5 H28.5 B1 Cl1.5 Cu1 N9 P1'
_cod_database_code 7011465

loop_
_symmetry_equiv_pos_as_xyz
+x,+y,+z
-x,+y,1/2-z
-x,-y,-z
+x,-y,1/2+z
1/2+x,1/2+y,+z
1/2-x,1/2+y,1/2-z
1/2-x,1/2-y,-z
1/2+x,1/2-y,1/2+z

loop_
_atom_site_label
_atom_site_fract_x
_atom_site_fract_y
_atom_site_fract_z
_atom_site_U_iso_or_equiv
_atom_site_adp_type
_atom_site_calc_flag
_atom_site_calc_attached_atom
_atom_site_occupancy
_atom_site_disorder_assembly
_atom_site_disorder_group
Cu 1.06085(7) .74539(6) .11936(3) .0279(6) Uani ? ? 1.00000 ? ?
P .94022(15) .74244(11) .07357(5) .0234(12) Uani ? ? 1.00000 ? ?
C111 .8644(6) .8325(4) .0900(2) .022(4) Uani ? ? 1.00000 ? ?
C112 .8490(6) .8468(5) .1399(2) .028(5) Uani ? ? 1.00000 ? ?
C1121 .8877(7) .7847(6) .1808(2) .044(6) Uani ? ? 1.00000 ? ?
C113 .7973(6) .9201(5) .1509(3) .040(5) Uani ? ? 1.00000 ? ?
C114 .7581(6) .9787(5) .1151(3) .039(5) Uani ? ? 1.00000 ? ?
C115 .7722(6) .9640(5) .0658(3) .035(5) Uani ? ? 1.00000 ? ?
C116 .8242(6) .8915(4) .0545(2) .026(5) Uani ? ? 1.00000 ? ?
C121 .8823(5) .6320(4) .0749(2) .017(4) Uani ? ? 1.00000 ? ?
C122 .9220(5) .5462(4) .0693(2) .021(4) Uani ? ? 1.00000 ? ?
C1221 1.0156(6) .5409(5) .0626(3) .034(5) Uani ? ? 1.00000 ? ?
C123 .8740(6) .4643(4) .0695(2) .031(5) Uani ? ? 1.00000 ? ?
C124 .7876(6) .4658(5) .0750(3) .034(5) Uani ? ? 1.00000 ? ?
C125 .7485(6) .5495(5) .0812(3) .039(5) Uani ? ? 1.00000 ? ?
C126 .7953(6) .6323(4) .0804(2) .022(4) Uani ? ? 1.00000 ? ?
C131 .9456(6) .7627(4) .0069(2) .023(4) Uani ? ? 1.00000 ? ?
C132 .9961(6) .8352(4) -.0092(2) .028(5) Uani ? ? 1.00000 ? ?
C1321 1.0502(6) .8983(5) .0251(3) .039(5) Uani ? ? 1.00000 ? ?
C133 .9955(6) .8495(5) -.0601(2) .034(5) Uani ? ? 1.00000 ? ?
C134 .9463(6) .7945(5) -.0940(2) .037(5) Uani ? ? 1.00000 ? ?
C135 .8986(6) .7226(5) -.0779(2) .031(5) Uani ? ? 1.00000 ? ?
C136 .8969(6) .7067(4) -.0274(2) .028(5) Uani ? ? 1.00000 ? ?
B 1.2351(7) .7563(6) .1831(2) .030(5) Uani ? ? 1.00000 ? ?
N11 1.1889(5) .8506(4) .18361(18) .031(4) Uani ? ? 1.00000 ? ?
N12 1.1080(5) .8621(4) .15979(19) .034(4) Uani ? ? 1.00000 ? ?
C13 1.0898(7) .9498(5) .1684(3) .046(6) Uani ? ? 1.00000 ? ?
N14 1.1506(6) .9971(4) .1963(2) .050(5) Uani ? ? 1.00000 ? ?
C15 1.2097(7) .9327(5) .2045(2) .046(5) Uani ? ? 1.00000 ? ?
N21 1.1803(5) .6795(4) .20181(17) .026(4) Uani ? ? 1.00000 ? ?
N22 1.0999(5) .6617(4) .18040(17) .024(4) Uani ? ? 1.00000 ? ?
C23 1.0739(6) .5905(5) .2054(2) .034(5) Uani ? ? 1.00000 ? ?
N24 1.1324(5) .5596(4) .2419(2) .041(4) Uani ? ? 1.00000 ? ?
C25 1.1969(6) .6167(5) .2383(2) .037(5) Uani ? ? 1.00000 ? ?
N31 1.2500(5) .7336(4) .12889(18) .026(4) Uani ? ? 1.00000 ? ?
N32 1.1799(4) .7243(4) .09429(17) .022(4) Uani ? ? 1.00000 ? ?
C33 1.2178(6) .7081(5) .0531(2) .028(5) Uani ? ? 1.00000 ? ?
N34 1.3027(5) .7071(4) .05816(19) .032(4) Uani ? ? 1.00000 ? ?
C35 1.3206(6) .7232(5) .1062(3) .039(5) Uani ? ? 1.00000 ? ?
C10 1.00000 1.3045(10) .25000 .126(11) Uiso ? ? .50000 ? ?
Cl11 .9701(7) 1.3634(6) .1930(3) .053(2) Uiso ? ? .25000 ? ?
Cl12 1.0346(10) 1.3441(9) .2099(5) .114(5) Uiso ? ? .25000 ? ?
Cl13 .983(2) 1.2096(19) .2479(7) .279(13) Uiso ? ? .25000 ? ?
C20 1.00000 1.1404(8) .25000 .126(11) Uiso ? ? .50000 ? ?
Cl21 .9421(9) 1.0955(11) .2070(5) .239(6) Uiso ? ? .50000 ? ?
Cl22 .9291(12) 1.2064(13) .2738(7) .239(6) Uiso ? ? .25000 ? ?
H1121a .86265 .80967 .20596 .11300 Uiso ? ? 1.00000 ? ?
H1121b .95613 .79368 .18654 .06500 Uiso ? ? 1.00000 ? ?
H1121c .87396 .72046 .17364 .04700 Uiso ? ? 1.00000 ? ?
H113 .78460 .93524 .18131 .05300 Uiso ? ? 1.00000 ? ?
H114 .72136 1.03032 .12149 .03000 Uiso ? ? 1.00000 ? ?
H115 .74763 .99866 .04749 .04500 Uiso ? ? 1.00000 ? ?
H116 .83030 .87706 .02158 .04200 Uiso ? ? 1.00000 ? ?
H1221a 1.02781 .58396 .03623 .01600 Uiso ? ? 1.00000 ? ?
H1221b 1.03068 .48301 .06072 .04200 Uiso ? ? 1.00000 ? ?
H1221c 1.05615 .56653 .09039 .03900 Uiso ? ? 1.00000 ? ?
H123 .90109 .40851 .06721 .01600 Uiso ? ? 1.00000 ? ?
H124 .76365 .41066 .07573 .02800 Uiso ? ? 1.00000 ? ?
H125 .69409 .55223 .08473 .03400 Uiso ? ? 1.00000 ? ?
H126 .76727 .68938 .08378 .02100 Uiso ? ? 1.00000 ? ?
H1321a 1.09607 .86461 .03730 .11100 Uiso ? ? 1.00000 ? ?
H1321b 1.01310 .93212 .05283 .07000 Uiso ? ? 1.00000 ? ?
H1321c 1.07312 .95097 .01264 .06200 Uiso ? ? 1.00000 ? ?
H133 1.02839 .90058 -.07148 .02600 Uiso ? ? 1.00000 ? ?
H134 .94748 .81033 -.12739 .04700 Uiso ? ? 1.00000 ? ?
H135 .86075 .68652 -.09948 .03200 Uiso ? ? 1.00000 ? ?
H136 .85690 .65807 -.01780 .02700 Uiso ? ? 1.00000 ? ?
H13 1.04361 .97355 .15724 .03400 Uiso ? ? 1.00000 ? ?
H15 1.26172 .93923 .21935 .03300 Uiso ? ? 1.00000 ? ?
H23 1.02068 .56240 .19709 .02000 Uiso ? ? 1.00000 ? ?
H25 1.24621 .61838 .25605 .03400 Uiso ? ? 1.00000 ? ?
H33 1.18032 .70144 .02279 .01800 Uiso ? ? 1.00000 ? ?
H35 1.37594 .72655 .12219 .04400 Uiso ? ? 1.00000 ? ?
H 1.29049 .76010 .20453 .03600 Uiso ? ? 1.00000 ? ?
H10 .95090 1.34706 .23465 .16400 Uiso ? ? .25000 ? ?
H20 1.03444 1.18263 .23107 .17700 Uiso ? ? .25000 ? ?

loop_
_atom_site_aniso_label
_atom_site_aniso_U_11
_atom_site_aniso_U_22
_atom_site_aniso_U_33
_atom_site_aniso_U_12
_atom_site_aniso_U_13
_atom_site_aniso_U_23
Cu .0329(10) .0300(4) .0205(3) .0004(5) .0007(4) .0007(3)
P .029(2) .0230(7) .0190(6) .0008(10) .0048(8) .0007(6)
C111 .016(8) .025(3) .026(3) -.003(4) .006(3) -.002(2)
C112 .024(9) .036(3) .027(3) .002(4) .009(4) .001(3)
C1121 .058(10) .053(4) .023(3) .013(5) .010(4) .007(3)
C113 .049(9) .044(4) .030(3) .005(5) .014(4) -.008(3)
C114 .047(9) .032(3) .040(4) .008(4) .013(4) -.010(3)
C115 .041(9) .025(3) .038(4) .006(4) -.003(4) .001(3)
C116 .025(8) .029(3) .024(3) -.004(4) .003(3) -.004(2)
C121 .005(8) .027(3) .020(3) .000(3) .001(3) .004(2)
C122 .009(8) .031(3) .023(3) .003(4) .005(3) .001(2)
C1221 .034(9) .026(3) .041(4) .006(4) -.005(4) -.005(3)
C123 .028(9) .027(3) .035(3) -.000(4) -.004(4) .004(3)
C124 .022(9) .033(3) .046(4) -.014(4) .001(4) .005(3)
C125 .033(9) .043(4) .041(4) -.002(5) .011(4) .009(3)
C126 .008(8) .029(3) .028(3) .004(4) .003(3) .004(2)
C131 .022(8) .027(3) .022(3) .007(4) .004(3) -.002(2)
C132 .035(8) .029(3) .021(3) .004(4) .005(3) .003(2)
C1321 .054(9) .028(3) .034(3) -.001(4) -.003(4) .010(3)
C133 .041(9) .034(3) .028(3) .009(4) .011(4) .008(3)
C134 .050(9) .045(4) .019(3) .008(5) .011(4) .004(3)
C135 .032(9) .040(4) .023(3) .001(4) .002(4) -.006(2)
C136 .030(9) .029(3) .024(3) .001(4) .002(4) .001(2)
B .030(10) .036(4) .022(3) .000(5) -.005(4) -.002(3)
N11 .037(7) .033(3) .022(2) -.002(3) .001(3) -.004(2)
N12 .043(7) .033(3) .026(3) .000(3) .003(3) -.002(2)
C13 .061(10) .037(4) .038(4) .011(5) -.000(4) -.003(3)
N14 .064(8) .033(3) .050(4) .000(4) -.008(4) -.013(3)
C15 .071(10) .038(4) .028(3) -.008(5) -.005(4) -.007(3)
N21 .027(7) .032(3) .018(2) -.001(3) -.000(3) -.000(2)
N22 .016(6) .039(3) .019(2) -.002(3) .007(3) .003(2)
C23 .029(9) .041(4) .031(3) -.003(4) .003(4) .006(3)
N24 .045(7) .046(4) .033(3) .005(4) .007(3) .015(3)
C25 .044(9) .038(4) .028(3) .000(4) .001(4) .004(3)
N31 .023(7) .032(3) .025(2) -.002(3) .008(3) .001(2)
N32 .013(6) .033(3) .018(2) -.001(3) .001(3) .0000(19)
C33 .029(8) .034(3) .021(3) -.001(4) .010(3) .001(2)
N34 .021(7) .050(3) .027(3) -.001(4) .012(3) .003(2)
C35 .044(9) .039(4) .033(3) -.002(4) .004(4) .005(3)

loop_
_atom_type_symbol
_atom_type_description
_atom_type_oxidation_number
_atom_type_number_in_cell
_atom_type_scat_dispersion_real
_atom_type_scat_dispersion_imag
_atom_type_scat_source
C ? 0 220 .002 .002 'Int Tables Vol IV Tables 2.2B and 2.3.1'
H ? 0 228 0 0 'Int Tables Vol IV Tables 2.2B and 2.3.1'
Cl ? 0 12 .132 .159 'Int Tables Vol IV Tables 2.2B and 2.3.1'
Cu ? 0 8 .263 1.266 'Int Tables Vol IV Tables 2.2B and 2.3.1'
N ? 0 72 .004 .003 'Int Tables Vol IV Tables 2.2B and 2.3.1'
P ? 0 8 .09 .095 'Int Tables Vol IV Tables 2.2B and 2.3.1'
B ? 0 8 0 .001 'Int Tables Vol IV Tables 2.2B and 2.3.1'

loop_
_diffrn_attenuator_code
_diffrn_attenuator_scale
? ?

loop_
_geom_angle_atom_site_label_1
_geom_angle_atom_site_label_2
_geom_angle_atom_site_label_3
_geom_angle_site_symmetry_1
_geom_angle_site_symmetry_2
_geom_angle_site_symmetry_3
_geom_angle
_geom_angle_publ_flag
P Cu N12 . . . 124.3(2) ?
P Cu N22 . . . 128.3(2) ?
P Cu N32 . . . 124.96(15) ?
N12 Cu N22 . . . 88.6(2) ?
N12 Cu N32 . . . 90.3(3) ?
N22 Cu N32 . . . 88.6(2) ?
Cu P C111 . . . 113.4(2) ?
Cu P C121 . . . 114.5(2) ?
Cu P C131 . . . 116.3(3) ?
C111 P C121 . . . 105.4(4) ?
C111 P C131 . . . 102.8(3) ?
C121 P C131 . . . 103.0(3) ?
P C111 C112 . . . 120.6(5) ?
P C111 C116 . . . 121.1(5) ?
C112 C111 C116 . . . 118.2(7) ?
C111 C112 C1121 . . . 122.1(7) ?
C111 C112 C113 . . . 118.5(6) ?
C1121 C112 C113 . . . 119.4(6) ?
C112 C1121 H1121a . . . 99.0 ?
C112 C1121 H1121b . . . 111.1 ?
C112 C1121 H1121c . . . 110.2 ?
H1121a C1121 H1121b . . . 110.3 ?
H1121a C1121 H1121c . . . 115.6 ?
H1121b C1121 H1121c . . . 110.2 ?
C112 C113 C114 . . . 122.6(7) ?
C112 C113 H113 . . . 125.0 ?
C114 C113 H113 . . . 112.4 ?
C113 C114 C115 . . . 119.0(7) ?
C113 C114 H114 . . . 124.8 ?
C115 C114 H114 . . . 116.2 ?
C114 C115 C116 . . . 118.8(6) ?
C114 C115 H115 . . . 114.0 ?
C116 C115 H115 . . . 127.2 ?
C111 C116 C115 . . . 122.8(6) ?
C111 C116 H116 . . . 117.0 ?
C115 C116 H116 . . . 120.0 ?
P C121 C122 . . . 122.1(6) ?
P C121 C126 . . . 119.8(5) ?
C122 C121 C126 . . . 118.1(6) ?
C121 C122 C1221 . . . 120.8(6) ?
C121 C122 C123 . . . 119.5(8) ?
C1221 C122 C123 . . . 119.7(6) ?
C122 C1221 H1221a . . . 108.8 ?
C122 C1221 H1221b . . . 109.4 ?
C122 C1221 H1221c . . . 116.3 ?
H1221a C1221 H1221b . . . 119.0 ?
H1221a C1221 H1221c . . . 99.7 ?
H1221b C1221 H1221c . . . 103.6 ?
C122 C123 C124 . . . 121.7(7) ?
C122 C123 H123 . . . 118.7 ?
C124 C123 H123 . . . 119.5 ?
C123 C124 C125 . . . 119.1(7) ?
C123 C124 H124 . . . 114.7 ?
C125 C124 H124 . . . 126.1 ?
C124 C125 C126 . . . 119.9(9) ?
C124 C125 H125 . . . 120.8 ?
C126 C125 H125 . . . 119.2 ?
C121 C126 C125 . . . 121.6(7) ?
C121 C126 H126 . . . 119.3 ?
C125 C126 H126 . . . 119.1 ?
P C131 C132 . . . 120.3(5) ?
P C131 C136 . . . 119.4(5) ?
C132 C131 C136 . . . 120.3(5) ?
C131 C132 C1321 . . . 123.5(5) ?
C131 C132 C133 . . . 117.9(6) ?
C1321 C132 C133 . . . 118.6(7) ?
C132 C1321 H1321a . . . 106.9 ?
C132 C1321 H1321b . . . 112.6 ?
C132 C1321 H1321c . . . 118.7 ?
H1321a C1321 H1321b . . . 115.9 ?
H1321a C1321 H1321c . . . 104.3 ?
H1321b C1321 H1321c . . . 98.5 ?
C132 C133 C134 . . . 121.8(7) ?
C132 C133 H133 . . . 118.5 ?
C134 C133 H133 . . . 119.7 ?
C133 C134 C135 . . . 119.8(6) ?
C133 C134 H134 . . . 116.5 ?
C135 C134 H134 . . . 123.7 ?
C134 C135 C136 . . . 120.1(6) ?
C134 C135 H135 . . . 122.6 ?
C136 C135 H135 . . . 116.9 ?
C131 C136 C135 . . . 120.1(7) ?
C131 C136 H136 . . . 123.1 ?
C135 C136 H136 . . . 116.6 ?
N11 B N21 . . . 110.4(8) ?
N11 B N31 . . . 108.0(5) ?
N11 B H . . . 109.4 ?
N21 B N31 . . . 108.3(6) ?
N21 B H . . . 109.4 ?
N31 B H . . . 111.4 ?
B N11 N12 . . . 121.1(6) ?
B N11 C15 . . . 133.1(7) ?
N12 N11 C15 . . . 105.8(6) ?
Cu N12 N11 . . . 114.5(4) ?
Cu N12 C13 . . . 141.6(6) ?
N11 N12 C13 . . . 103.7(6) ?
N12 C13 N14 . . . 115.3(8) ?
N12 C13 H13 . . . 121.5 ?
N14 C13 H13 . . . 123.2 ?
C13 N14 C15 . . . 101.2(6) ?
N11 C15 N14 . . . 114.0(8) ?
N11 C15 H15 . . . 117.9 ?
N14 C15 H15 . . . 127.8 ?
B N21 N22 . . . 121.6(5) ?
B N21 C25 . . . 131.1(7) ?
N22 N21 C25 . . . 107.3(6) ?
Cu N22 N21 . . . 114.9(4) ?
Cu N22 C23 . . . 140.9(6) ?
N21 N22 C23 . . . 104.1(6) ?
N22 C23 N24 . . . 114.3(8) ?
N22 C23 H23 . . . 121.4(7) ?
N24 C23 H23 . . . 124.2 ?
C23 N24 C25 . . . 102.3(6) ?
N21 C25 N24 . . . 112.0(7) ?
N21 C25 H25 . . . 119.3 ?
N24 C25 H25 . . . 128.7 ?
B N31 N32 . . . 119.0(7) ?
B N31 C35 . . . 132.6(7) ?
N32 N31 C35 . . . 108.3(5) ?
Cu N32 N31 . . . 116.3(4) ?
Cu N32 C33 . . . 142.0(5) ?
N31 N32 C33 . . . 101.5(6) ?
N32 C33 N34 . . . 116.0(6) ?
N32 C33 H33 . . . 116.7 ?
N34 C33 H33 . . . 127.2 ?
C33 N34 C35 . . . 102.3(7) ?
N31 C35 N34 . . . 111.9(8) ?
N31 C35 H35 . . . 123.7 ?
N34 C35 H35 . . . 124.4 ?
Cl11 C10 Cl12 . . . 113.7(10) ?
Cl11 C10 Cl13 . . . 113.2(10) ?
Cl11 C10 H10 . . . 101.2 ?
Cl12 C10 Cl13 . . . 110.1(13) ?
Cl12 C10 H10 . . . 76.69 ?
Cl13 C10 H10 . . . 136.7 ?
Cl21 C20 Cl22 . . . 107.9(9) ?
Cl21 C20 Cl21 . . 2 131(1) ?
Cl22 C20 Cl21 . . 2 99.8(8) ?
Cl21 C20 H20 . . . 109.7 ?
Cl22 C20 H20 . . . 106.6) ?
H20 C20 Cl21 . . 2 99.6 ?

loop_
_geom_bond_atom_site_label_1
_geom_bond_atom_site_label_2
_geom_bond_site_symmetry_1
_geom_bond_site_symmetry_2
_geom_bond_distance
_geom_bond_publ_flag
Cu P . . 2.166(2) ?
Cu N12 . . 2.096(6) ?
Cu N22 . . 2.093(5) ?
Cu N32 . . 2.075(7) ?
P C111 . . 1.839(8) ?
P C121 . . 1.825(7) ?
P C131 . . 1.853(6) ?
C111 C112 . . 1.421(9) ?
C111 C116 . . 1.388(9) ?
C112 C1121 . . 1.508(10) ?
C112 C113 . . 1.377(12) ?
C1121 H1121a . . .897 ?
C1121 H1121b . . 1.079 ?
C1121 H1121c . . .959 ?
C113 C114 . . 1.384(10) ?
C113 H113 . . .898 ?
C114 C115 . . 1.401(10) ?
C114 H114 . . .963 ?
C115 C116 . . 1.375(11) ?
C115 H115 . . .778 ?
C116 H116 . . .935 ?
C121 C122 . . 1.391(9) ?
C121 C126 . . 1.390(12) ?
C122 C1221 . . 1.502(13) ?
C122 C123 . . 1.392(10) ?
C1221 H1221a . . .979 ?
C1221 H1221b . . .864 ?
C1221 H1221c . . 1.010 ?
C123 C124 . . 1.380(13) ?
C123 H123 . . .910 ?
C124 C125 . . 1.364(11) ?
C124 H124 . . .874 ?
C125 C126 . . 1.394(11) ?
C125 H125 . . .870 ?
C126 H126 . . .936 ?
C131 C132 . . 1.401(10) ?
C131 C136 . . 1.399(9) ?
C132 C1321 . . 1.503(10) ?
C132 C133 . . 1.403(9) ?
C1321 H1321a . . .903 ?
C1321 H1321b . . 1.108 ?
C1321 H1321c . . .915 ?
C133 C134 . . 1.390(10) ?
C133 H133 . . .964 ?
C134 C135 . . 1.370(11) ?
C134 H134 . . .940 ?
C135 C136 . . 1.401(9) ?
C135 H135 . . .947 ?
C136 H136 . . .989 ?
B N11 . . 1.532(11) ?
B N21 . . 1.516(11) ?
B N31 . . 1.553(9) ?
B H . . 1.001 ?
N11 N12 . . 1.379(10) ?
N11 C15 . . 1.332(9) ?
N12 C13 . . 1.312(10) ?
C13 N14 . . 1.344(11) ?
C13 H13 . . .832 ?
N14 C15 . . 1.311(12) ?
C15 H15 . . .881 ?
N21 N22 . . 1.363(9) ?
N21 C25 . . 1.346(8) ?
N22 C23 . . 1.313(9) ?
C23 N24 . . 1.359(10) ?
C23 H23 . . .936 ?
N24 C25 . . 1.313(12) ?
C25 H25 . . .873 ?
N31 N32 . . 1.385(8) ?
N31 C35 . . 1.330(12) ?
N32 C33 . . 1.341(9) ?
C33 N34 . . 1.328(12) ?
C33 H33 . . .972 ?
N34 C35 . . 1.333(9) ?
C35 H35 . . .936 ?
C10 Cl11 . . 1.793(11) ?
C10 Cl12 . . 1.387(16) ?
C10 Cl13 . . 1.38(3) ?
C10 H10 . . 1.040 ?
C10 Cl11 . 2 1.793(11) ?
C10 Cl12 . 2 1.387(16) ?
C10 Cl13 . 2 1.38(3) ?
C10 H10 . 2 1.040 ?
C20 Cl21 . . 1.553(15) ?
C20 Cl22 . . 1.64(2) ?
C20 H20 . . .987 ?
C20 Cl21 . 2 1.553(15) ?
C20 Cl22 . 2 1.64(2) ?
C20 H20 . 2 .987 ?

loop_
_geom_hbond_atom_site_label_D
_geom_hbond_atom_site_label_H
_geom_hbond_atom_site_label_A
_geom_hbond_site_symmetry_D
_geom_hbond_site_symmetry_H
_geom_hbond_site_symmetry_A
_geom_hbond_distance_DH
_geom_hbond_distance_HA
_geom_hbond_distance_DA
_geom_hbond_angle_DHA
_geom_hbond_publ_flag
? ? ? ? ? ? ? ? ? ? ?

loop_
_geom_torsion_atom_site_label_1
_geom_torsion_atom_site_label_2
_geom_torsion_atom_site_label_3
_geom_torsion_atom_site_label_4
_geom_torsion_site_symmetry_1
_geom_torsion_site_symmetry_2
_geom_torsion_site_symmetry_3
_geom_torsion_site_symmetry_4
_geom_torsion
_geom_torsion_publ_flag
? ? ? ? ? ? ? ? ? ?
